data_4130395
loop_
_publ_author_name
'Guti\'errez-Bonet, \'Alvaro'
'Juli\'a-Hern\'andez, Francisco'
'de Luis, Beatriz'
'Martin, Ruben'

_publ_section_title
;
 Pd-Catalyzed C(sp(3))-H Functionalization/Carbenoid Insertion: All-Carbon
 Quaternary Centers via Multiple C-C Bond Formation.
;
_journal_issue 20
_journal_name_full 'Journal of the American Chemical Society'
_journal_page_first 6384
_journal_page_last 6387
_journal_paper_doi 10.1021/jacs.6b02867
_journal_volume 138
_journal_year 2016
_chemical_formula_sum 'C18 H18 O2'
_chemical_formula_weight 266.32
_space_group_IT_number 2
_space_group_name_Hall '-P 1'
_space_group_name_H-M_alt 'P -1'
_symmetry_cell_setting triclinic
_symmetry_space_group_name_H-M 'P -1'
_atom_sites_solution_hydrogens geom
_audit_creation_method SHELXL-2014/6
_cell_angle_alpha 99.3703(19)
_cell_angle_beta 98.059(2)
_cell_angle_gamma 119.5564(18)
_cell_formula_units_Z 2
_cell_length_a 8.2724(6)
_cell_length_b 8.3263(5)
_cell_length_c 12.4647(8)
_cell_measurement_reflns_used 3651
_cell_measurement_temperature 100(2)
_cell_measurement_theta_max 25.44
_cell_measurement_theta_min 2.84
_cell_volume 712.13(8)
_computing_cell_refinement 'Bruker APEX2 v2014.9-0'
_computing_data_collection 'Bruker APEX2 v2014.9-0'
_computing_data_reduction 'Bruker SAINT V7.60A'
_computing_molecular_graphics 'Bruker SHELXTL'
_computing_publication_material 'Bruker SHELXTL'
_computing_structure_refinement 'SHELXL-2014 (Sheldrick, 2014)'
_computing_structure_solution Sir2011
_diffrn_ambient_temperature 100(2)
_diffrn_detector_area_resol_mean 512
_diffrn_detector_type '4K CCD area detector APEX II'
_diffrn_measured_fraction_theta_full 0.975
_diffrn_measured_fraction_theta_max 0.970
_diffrn_measurement_device_type 'APEX DUO Kappa 4-axis goniometer'
_diffrn_measurement_method
;
 Fullsphere data collection, phi and omega scans
;
_diffrn_measurement_specimen_support 'magnetic support with MicroMount'
_diffrn_radiation_monochromator 'Quazar MX Multilayer Optics'
_diffrn_radiation_type MoK\a
_diffrn_radiation_wavelength 0.71073
_diffrn_reflns_Laue_measured_fraction_full 0.975
_diffrn_reflns_Laue_measured_fraction_max 0.970
_diffrn_reflns_limit_k_max 10
_diffrn_reflns_limit_k_min -7
_diffrn_reflns_limit_l_max 15
_diffrn_reflns_limit_l_min -14
_diffrn_reflns_point_group_measured_fraction_full 0.975
_diffrn_reflns_point_group_measured_fraction_max 0.970
_diffrn_reflns_theta_full 25.242
_diffrn_reflns_theta_max 25.445
_diffrn_reflns_theta_min 1.713
_diffrn_source 'Microfocus source E025 IuS'
_diffrn_source_current 0.6
_diffrn_source_power 50
_diffrn_source_size '0.2 mm x 0.2 mm fine focus'
_diffrn_source_type 'Bruker APEX DUO'
_exptl_absorpt_coefficient_mu 0.080
_exptl_absorpt_correction_T_max 0.992
_exptl_absorpt_correction_T_min 0.642
_exptl_absorpt_correction_type empirical
_exptl_absorpt_process_details
; 
 SADABS Version 2008/1 Bruker-Nonius
 Blessing, Acta Cryst. (1995) A51 33-38
;
_exptl_crystal_colour yellow
_exptl_crystal_density_diffrn 1.242
_exptl_crystal_description block
_exptl_crystal_F_000 284
_exptl_crystal_size_max 0.30
_exptl_crystal_size_mid 0.20
_exptl_crystal_size_min 0.10
_refine_diff_density_max 0.317
_refine_diff_density_min -0.265
_refine_diff_density_rms 0.065
_refine_ls_extinction_method none
_refine_ls_goodness_of_fit_ref 1.115
_refine_ls_hydrogen_treatment constr
_refine_ls_matrix_type full
_refine_ls_number_parameters 184
_refine_ls_number_reflns 2550
_refine_ls_number_restraints 0
_refine_ls_restrained_S_all 1.115
_refine_ls_R_factor_all 0.0646
_refine_ls_R_factor_gt 0.0598
_refine_ls_shift/su_max 0.000
_refine_ls_shift/su_mean 0.000
_refine_ls_structure_factor_coef Fsqd
_refine_ls_weighting_details 'w=1/[\s^2^(Fo^2^)+(0.0737P)^2^+0.7995P] where P=(Fo^2^+2Fc^2^)/3'
_refine_ls_weighting_scheme calc
_refine_ls_wR_factor_gt 0.1705
_refine_ls_wR_factor_ref 0.1743
_reflns_Friedel_coverage 0.000
_reflns_number_gt 2274
_reflns_number_total 2550
_reflns_threshold_expression 'I > 2\s(I)'
_cod_data_source_file ja6b02867_si_001.cif
_cod_data_source_block mo_AGB15080-b_0m
_cod_depositor_comments
;
The following automatic conversions were performed:

data item '_symmetry_cell_setting' value 'Triclinic' was changed to
'triclinic' in accordance with the
/home/saulius/struct/COD-crude-data/automatic-downloads/DataCite-retrospective/ACS/depositions/lib/dictionaries/cif_core.dic
dictionary named 'cif_core.dic' version 2.4.2 last updated on
2011-04-26.

Automatic conversion script
Id: cif_fix_values 6909 2019-04-08 15:41:33Z antanas 
;
_cod_original_sg_symbol_H-M P-1
_cod_database_code 4130395
_shelx_space_group_comment
;
The symmetry employed for this shelxl refinement is uniquely defined
by the following loop, which should always be used as a source of
symmetry information in preference to the above space-group names.
They are only intended as comments.
;
_shelx_estimated_absorpt_t_min 0.977
_shelx_estimated_absorpt_t_max 0.992
_shelxl_version_number 2014/6

loop_
_space_group_symop_operation_xyz
'x, y, z'
'-x, -y, -z'

loop_
_atom_site_label
_atom_site_type_symbol
_atom_site_fract_x
_atom_site_fract_y
_atom_site_fract_z
_atom_site_U_iso_or_equiv
_atom_site_adp_type
_atom_site_occupancy
_atom_site_site_symmetry_order
_atom_site_calc_flag
_atom_site_refinement_flags_posn
_atom_site_refinement_flags_adp
C1 C 0.0663(3) -0.2690(3) 0.10544(18) 0.0176(5) Uani 1 1 d . .
C2 C 0.1230(3) -0.0883(3) 0.19365(18) 0.0184(5) Uani 1 1 d . .
C3 C -0.0099(3) -0.0125(3) 0.17635(18) 0.0181(5) Uani 1 1 d . .
C4 C -0.2100(3) -0.1111(3) 0.14498(19) 0.0211(5) Uani 1 1 d . .
H4 H -0.2842 -0.2471 0.1274 0.025 Uiso 1 1 calc R U
C5 C -0.2998(3) -0.0072(3) 0.1398(2) 0.0226(5) Uani 1 1 d . .
H5 H -0.4362 -0.0732 0.1175 0.027 Uiso 1 1 calc R U
C6 C -0.1921(4) 0.1917(4) 0.1668(2) 0.0241(5) Uani 1 1 d . .
H6 H -0.2553 0.2608 0.1642 0.029 Uiso 1 1 calc R U
C7 C 0.0079(3) 0.2906(3) 0.1976(2) 0.0222(5) Uani 1 1 d . .
H7 H 0.0816 0.4266 0.2158 0.027 Uiso 1 1 calc R U
C8 C 0.0983(3) 0.1877(3) 0.20149(18) 0.0188(5) Uani 1 1 d . .
C9 C 0.3123(3) 0.2664(3) 0.23266(19) 0.0197(5) Uani 1 1 d . .
C10 C 0.3171(3) 0.0845(3) 0.18974(19) 0.0191(5) Uani 1 1 d . .
H10A H 0.4262 0.0899 0.2383 0.023 Uiso 1 1 calc R U
H10B H 0.3317 0.0725 0.1118 0.023 Uiso 1 1 calc R U
C11 C 0.1349(3) -0.1443(3) 0.30617(19) 0.0209(5) Uani 1 1 d . .
C12 C -0.0002(4) -0.1735(4) 0.3674(2) 0.0312(6) Uani 1 1 d . .
H12 H -0.1037 -0.1581 0.3407 0.037 Uiso 1 1 calc R U
C13 C 0.0138(5) -0.2250(4) 0.4671(2) 0.0387(7) Uani 1 1 d . .
H13 H -0.0798 -0.2439 0.5081 0.046 Uiso 1 1 calc R U
C14 C 0.1625(4) -0.2489(4) 0.5072(2) 0.0357(7) Uani 1 1 d . .
H14 H 0.1721 -0.2835 0.5757 0.043 Uiso 1 1 calc R U
C15 C 0.2977(4) -0.2219(4) 0.4465(2) 0.0319(6) Uani 1 1 d . .
H15 H 0.4006 -0.2380 0.4734 0.038 Uiso 1 1 calc R U
C16 C 0.2835(4) -0.1715(3) 0.3468(2) 0.0259(6) Uani 1 1 d . .
H16 H 0.3760 -0.1551 0.3053 0.031 Uiso 1 1 calc R U
C17 C 0.3961(4) 0.3491(3) 0.3605(2) 0.0246(5) Uani 1 1 d . .
H17A H 0.3751 0.4533 0.3864 0.037 Uiso 1 1 calc R U
H17B H 0.5343 0.3988 0.3789 0.037 Uiso 1 1 calc R U
H17C H 0.3323 0.2481 0.3978 0.037 Uiso 1 1 calc R U
C18 C 0.4240(4) 0.4218(3) 0.1751(2) 0.0247(5) Uani 1 1 d . .
H18A H 0.3672 0.3726 0.0937 0.037 Uiso 1 1 calc R U
H18B H 0.5586 0.4572 0.1911 0.037 Uiso 1 1 calc R U
H18C H 0.4178 0.5348 0.2038 0.037 Uiso 1 1 calc R U
O1 O 0.1952(2) -0.2891(2) 0.07592(14) 0.0245(4) Uani 1 1 d . .
O2 O -0.1134(2) -0.3992(2) 0.07024(15) 0.0270(4) Uani 1 1 d . .
H2 H -0.1281 -0.4938 0.0239 0.040 Uiso 1 1 calc R U

loop_
_atom_site_aniso_label
_atom_site_aniso_U_11
_atom_site_aniso_U_22
_atom_site_aniso_U_33
_atom_site_aniso_U_23
_atom_site_aniso_U_13
_atom_site_aniso_U_12
C1 0.0136(11) 0.0169(11) 0.0228(11) 0.0086(9) 0.0075(9) 0.0067(9)
C2 0.0143(11) 0.0171(11) 0.0228(11) 0.0056(9) 0.0070(9) 0.0069(9)
C3 0.0168(12) 0.0196(11) 0.0203(11) 0.0074(9) 0.0098(9) 0.0094(10)
C4 0.0173(12) 0.0195(11) 0.0259(12) 0.0065(9) 0.0094(9) 0.0082(10)
C5 0.0138(12) 0.0261(12) 0.0286(12) 0.0090(10) 0.0100(9) 0.0095(10)
C6 0.0224(13) 0.0272(13) 0.0304(13) 0.0112(10) 0.0121(10) 0.0163(11)
C7 0.0196(12) 0.0211(11) 0.0277(12) 0.0081(9) 0.0090(9) 0.0109(10)
C8 0.0158(12) 0.0203(11) 0.0210(11) 0.0073(9) 0.0078(9) 0.0088(10)
C9 0.0151(12) 0.0171(11) 0.0276(12) 0.0078(9) 0.0082(9) 0.0078(9)
C10 0.0134(11) 0.0173(11) 0.0248(11) 0.0068(9) 0.0075(9) 0.0060(9)
C11 0.0213(12) 0.0128(10) 0.0239(12) 0.0042(8) 0.0066(9) 0.0058(9)
C12 0.0280(14) 0.0323(14) 0.0320(14) 0.0130(11) 0.0131(11) 0.0123(12)
C13 0.0411(17) 0.0433(16) 0.0361(15) 0.0203(13) 0.0210(13) 0.0198(14)
C14 0.0465(18) 0.0279(14) 0.0271(13) 0.0122(11) 0.0085(12) 0.0146(13)
C15 0.0392(16) 0.0253(13) 0.0305(13) 0.0063(10) 0.0019(11) 0.0187(12)
C16 0.0285(14) 0.0217(12) 0.0275(12) 0.0058(9) 0.0074(10) 0.0136(11)
C17 0.0217(13) 0.0215(12) 0.0281(12) 0.0045(9) 0.0068(10) 0.0102(10)
C18 0.0190(12) 0.0207(12) 0.0326(13) 0.0106(10) 0.0100(10) 0.0074(10)
O1 0.0204(9) 0.0210(9) 0.0332(9) 0.0057(7) 0.0125(7) 0.0109(7)
O2 0.0174(9) 0.0190(9) 0.0360(10) -0.0011(7) 0.0052(7) 0.0063(7)

loop_
_atom_type_symbol
_atom_type_description
_atom_type_scat_dispersion_real
_atom_type_scat_dispersion_imag
_atom_type_scat_source
C C 0.0033 0.0016 'International Tables Vol C Tables 4.2.6.8 and 6.1.1.4'
H H 0.0000 0.0000 'International Tables Vol C Tables 4.2.6.8 and 6.1.1.4'
O O 0.0106 0.0060 'International Tables Vol C Tables 4.2.6.8 and 6.1.1.4'

loop_
_geom_angle_atom_site_label_1
_geom_angle_atom_site_label_2
_geom_angle_atom_site_label_3
_geom_angle
O1 C1 O2 123.3(2)
O1 C1 C2 119.2(2)
O2 C1 C2 117.31(19)
C1 C2 C3 115.35(18)
C1 C2 C11 103.55(17)
C3 C2 C11 113.18(18)
C1 C2 C10 111.03(18)
C3 C2 C10 101.49(18)
C11 C2 C10 112.60(18)
C4 C3 C8 120.2(2)
C4 C3 C2 129.8(2)
C8 C3 C2 109.96(19)
C3 C4 C5 119.0(2)
C6 C5 C4 120.7(2)
C5 C6 C7 120.4(2)
C8 C7 C6 119.2(2)
C7 C8 C3 120.5(2)
C7 C8 C9 127.6(2)
C3 C8 C9 111.8(2)
C8 C9 C18 112.77(19)
C8 C9 C17 110.76(19)
C18 C9 C17 108.83(19)
C8 C9 C10 101.44(18)
C18 C9 C10 111.44(19)
C17 C9 C10 111.50(19)
C9 C10 C2 106.53(18)
C12 C11 C16 118.1(2)
C12 C11 C2 122.3(2)
C16 C11 C2 119.6(2)
C11 C12 C13 120.8(3)
C14 C13 C12 120.5(3)
C13 C14 C15 119.3(2)
C16 C15 C14 120.3(3)
C15 C16 C11 121.0(2)

loop_
_geom_bond_atom_site_label_1
_geom_bond_atom_site_label_2
_geom_bond_distance
C1 O1 1.251(3)
C1 O2 1.285(3)
C1 C2 1.521(3)
C2 C3 1.522(3)
C2 C11 1.554(3)
C2 C10 1.555(3)
C3 C4 1.393(3)
C3 C8 1.399(3)
C4 C5 1.394(3)
C5 C6 1.389(3)
C6 C7 1.392(3)
C7 C8 1.389(3)
C8 C9 1.515(3)
C9 C18 1.533(3)
C9 C17 1.535(3)
C9 C10 1.544(3)
C11 C12 1.387(4)
C11 C16 1.398(4)
C12 C13 1.387(4)
C13 C14 1.380(4)
C14 C15 1.385(4)
C15 C16 1.382(4)

loop_
_geom_torsion_atom_site_label_1
_geom_torsion_atom_site_label_2
_geom_torsion_atom_site_label_3
_geom_torsion_atom_site_label_4
_geom_torsion
O1 C1 C2 C3 144.0(2)
O2 C1 C2 C3 -40.2(3)
O1 C1 C2 C11 -91.8(2)
O2 C1 C2 C11 84.0(2)
O1 C1 C2 C10 29.3(3)
O2 C1 C2 C10 -155.0(2)
C1 C2 C3 C4 42.8(3)
C11 C2 C3 C4 -76.2(3)
C10 C2 C3 C4 162.9(2)
C1 C2 C3 C8 -139.6(2)
C11 C2 C3 C8 101.3(2)
C10 C2 C3 C8 -19.6(2)
C8 C3 C4 C5 -0.4(3)
C2 C3 C4 C5 177.0(2)
C3 C4 C5 C6 -0.8(3)
C4 C5 C6 C7 1.2(4)
C5 C6 C7 C8 -0.3(3)
C6 C7 C8 C3 -0.9(3)
C6 C7 C8 C9 180.0(2)
C4 C3 C8 C7 1.2(3)
C2 C3 C8 C7 -176.6(2)
C4 C3 C8 C9 -179.55(19)
C2 C3 C8 C9 2.6(3)
C7 C8 C9 C18 -45.9(3)
C3 C8 C9 C18 135.0(2)
C7 C8 C9 C17 76.3(3)
C3 C8 C9 C17 -102.8(2)
C7 C8 C9 C10 -165.2(2)
C3 C8 C9 C10 15.7(2)
C8 C9 C10 C2 -27.5(2)
C18 C9 C10 C2 -147.70(19)
C17 C9 C10 C2 90.5(2)
C1 C2 C10 C9 152.10(18)
C3 C2 C10 C9 29.0(2)
C11 C2 C10 C9 -92.3(2)
C1 C2 C11 C12 -108.5(2)
C3 C2 C11 C12 17.1(3)
C10 C2 C11 C12 131.5(2)
C1 C2 C11 C16 69.8(2)
C3 C2 C11 C16 -164.6(2)
C10 C2 C11 C16 -50.2(3)
C16 C11 C12 C13 1.1(4)
C2 C11 C12 C13 179.5(2)
C11 C12 C13 C14 -0.3(4)
C12 C13 C14 C15 -0.3(4)
C13 C14 C15 C16 0.0(4)
C14 C15 C16 C11 0.9(4)
C12 C11 C16 C15 -1.4(3)
C2 C11 C16 C15 -179.8(2)
